data_7001515
loop_
_publ_author_name
'Biswas, Chaitali'
'Drew, Michael G. B.'
'Estrader, Marta'
'Ghosh, Ashutosh'

_publ_section_title
;
 Copper(II) complexes of mono-anionic glutamate: anionic influence in
 the variations of molecular and supramolecular structures
;
_journal_issue 25
_journal_name_full 'Dalton Transactions'
_journal_page_first 5015
_journal_page_last 5022
_journal_paper_doi 10.1039/b906015d
_journal_year 2009
_chemical_formula_sum 'C17 H22 Cu N4 O10'
_chemical_formula_weight 505.93
_chemical_name_systematic
;
?
;
_space_group_IT_number 1
_symmetry_cell_setting triclinic
_symmetry_space_group_name_Hall 'P 1'
_symmetry_space_group_name_H-M 'P 1'
_atom_sites_solution_hydrogens geom
_atom_sites_solution_primary direct
_atom_sites_solution_secondary difmap
_audit_creation_method SHELXL-97
_cell_angle_alpha 75.809(2)
_cell_angle_beta 87.723(2)
_cell_angle_gamma 75.301(2)
_cell_formula_units_Z 2
_cell_length_a 7.0650(15)
_cell_length_b 11.775(3)
_cell_length_c 12.662(4)
_cell_measurement_reflns_used 6198
_cell_measurement_temperature 150(2)
_cell_measurement_theta_max 30.00
_cell_measurement_theta_min 2.76
_cell_volume 987.5(5)
_computing_cell_refinement 'Crysalis, Oxford Diffraction'
_computing_data_collection 'Crysalis, Oxford Diffraction'
_computing_data_reduction 'Crysalis, Oxford Diffraction'
_computing_molecular_graphics PLATON(Spek,2004)
_computing_structure_refinement 'SHELXL-97 (Sheldrick, 1997)'
_computing_structure_solution 'SHELXS-97 (Sheldrick, 1997)'
_diffrn_ambient_temperature 150(2)
_diffrn_measured_fraction_theta_full 0.875
_diffrn_measured_fraction_theta_max 0.875
_diffrn_measurement_device 'Oxford Diffaction X-Calibur System'
_diffrn_measurement_method '321 frames, counting time 10 s.'
_diffrn_radiation_monochromator graphite
_diffrn_radiation_source 'fine-focus sealed tube'
_diffrn_radiation_type MoK\a
_diffrn_radiation_wavelength 0.71073
_diffrn_reflns_av_R_equivalents 0.0000
_diffrn_reflns_av_sigmaI/netI 0.0428
_diffrn_reflns_limit_h_max 4
_diffrn_reflns_limit_h_min -9
_diffrn_reflns_limit_k_max 16
_diffrn_reflns_limit_k_min -16
_diffrn_reflns_limit_l_max 17
_diffrn_reflns_limit_l_min -17
_diffrn_reflns_number 6198
_diffrn_reflns_theta_full 30.00
_diffrn_reflns_theta_max 30.00
_diffrn_reflns_theta_min 2.76
_diffrn_standards_decay_% n/a
_diffrn_standards_interval_count n/a
_diffrn_standards_interval_time n/a
_diffrn_standards_number n/a
_exptl_absorpt_coefficient_mu 1.173
_exptl_absorpt_correction_T_max 1.000
_exptl_absorpt_correction_T_min 0.774
_exptl_absorpt_correction_type empirical
_exptl_absorpt_process_details 'ABSPACK, Oxford Diffraction Ltd'
_exptl_crystal_colour blue
_exptl_crystal_density_diffrn 1.701
_exptl_crystal_density_method 'not measured'
_exptl_crystal_description block
_exptl_crystal_F_000 522
_exptl_crystal_size_max 0.25
_exptl_crystal_size_mid 0.20
_exptl_crystal_size_min 0.03
_refine_diff_density_max 1.741
_refine_diff_density_min -1.110
_refine_diff_density_rms 0.162
_refine_ls_abs_structure_details 'Flack H D (1983), Acta Cryst. A39, 876-881'
_refine_ls_abs_structure_Flack 0.07(3)
_refine_ls_extinction_method none
_refine_ls_goodness_of_fit_ref 1.056
_refine_ls_hydrogen_treatment constr
_refine_ls_matrix_type full
_refine_ls_number_parameters 539
_refine_ls_number_reflns 6198
_refine_ls_number_restraints 33
_refine_ls_restrained_S_all 1.059
_refine_ls_R_factor_all 0.0858
_refine_ls_R_factor_gt 0.0793
_refine_ls_shift/su_max 0.006
_refine_ls_shift/su_mean 0.001
_refine_ls_structure_factor_coef Fsqd
_refine_ls_weighting_details
;
_refine_ls_weighting_details
w=1/[\s^2^(Fo^2^)+(0.1437P)^2^+3.4012P] where P=(Fo^2^+2Fc^2^)/3
;
_refine_ls_weighting_scheme calc
_refine_ls_wR_factor_gt 0.2157
_refine_ls_wR_factor_ref 0.2201
_reflns_number_gt 5501
_reflns_number_total 6198
_reflns_threshold_expression >2sigma(I)
_cod_data_source_file b906015d.txt
_cod_data_source_block 3
_cod_original_cell_volume 987.5(4)
_cod_original_sg_symbol_H-M P1
_cod_database_code 7001515

loop_
_symmetry_equiv_pos_as_xyz
'x, y, z'

loop_
_atom_site_label
_atom_site_type_symbol
_atom_site_fract_x
_atom_site_fract_y
_atom_site_fract_z
_atom_site_U_iso_or_equiv
_atom_site_adp_type
_atom_site_occupancy
_atom_site_symmetry_multiplicity
_atom_site_calc_flag
_atom_site_refinement_flags
_atom_site_disorder_assembly
_atom_site_disorder_group
C12A C 0.6395(18) 0.3201(11) 0.7851(11) 0.030(3) Uani 1 1 d . . .
H12A H 0.5862 0.3226 0.8531 0.036 Uiso 1 1 calc R . .
C13A C 0.7387(13) 0.2044(10) 0.7611(9) 0.0185(19) Uani 1 1 d . . .
H13A H 0.7468 0.1318 0.8126 0.022 Uiso 1 1 calc R . .
C14A C 0.8182(16) 0.2059(14) 0.6621(12) 0.035(3) Uani 1 1 d . . .
H14A H 0.8855 0.1327 0.6476 0.042 Uiso 1 1 calc R . .
C15A C 0.8041(17) 0.3131(11) 0.5796(11) 0.023(2) Uani 1 1 d . . .
C16A C 0.8801(15) 0.3287(12) 0.4714(11) 0.027(2) Uani 1 1 d . . .
H16A H 0.9424 0.2568 0.4530 0.032 Uiso 1 1 calc R . .
C17A C 0.8775(15) 0.4158(13) 0.4024(9) 0.029(3) Uani 1 1 d . . .
H17A H 0.9358 0.4141 0.3354 0.035 Uiso 1 1 calc R . .
C18A C 0.7719(17) 0.5296(12) 0.4322(11) 0.028(3) Uani 1 1 d . . .
C19A C 0.7477(17) 0.6598(14) 0.3640(12) 0.035(3) Uani 1 1 d . . .
H19A H 0.7953 0.6714 0.2937 0.042 Uiso 1 1 calc R . .
C20A C 0.6686(15) 0.7496(11) 0.3976(9) 0.024(2) Uani 1 1 d . . .
H20A H 0.6551 0.8265 0.3522 0.029 Uiso 1 1 calc R . .
C21A C 0.5997(16) 0.7366(11) 0.5024(10) 0.025(2) Uani 1 1 d . . .
H21A H 0.5399 0.8072 0.5237 0.030 Uiso 1 1 calc R . .
C23A C 0.6875(14) 0.5373(10) 0.5311(8) 0.0146(19) Uani 1 1 d . . .
C24A C 0.7066(13) 0.4222(10) 0.6110(9) 0.016(2) Uani 1 1 d U . .
C32A C 0.2903(15) 0.6217(11) 0.9182(9) 0.021(2) Uani 1 1 d . . .
C33A C 0.3690(14) 0.7363(9) 0.8728(9) 0.029(2) Uani 1 1 d . . .
H33A H 0.4984 0.7197 0.9070 0.035 Uiso 1 1 calc R . .
C35A C 0.2412(15) 0.8405(10) 0.9104(9) 0.019(2) Uani 1 1 d . . .
H35A H 0.2419 0.8228 0.9893 0.023 Uiso 1 1 calc R . .
H35B H 0.1076 0.8565 0.8841 0.023 Uiso 1 1 calc R . .
C36A C 0.328(2) 0.9536(11) 0.8622(10) 0.041(3) Uani 1 1 d . . .
H36A H 0.4694 0.9276 0.8654 0.049 Uiso 1 1 calc R . .
H36B H 0.2865 0.9870 0.7864 0.049 Uiso 1 1 calc R . .
C37A C 0.2596(19) 1.0514(12) 0.9251(11) 0.034(3) Uani 1 1 d . . .
O31A O 0.3561(11) 0.5382(7) 0.8581(7) 0.0223(17) Uani 1 1 d . . .
O32A O 0.1934(12) 0.6032(7) 1.0005(7) 0.0253(17) Uani 1 1 d . . .
N34A N 0.3972(18) 0.7568(11) 0.7564(9) 0.033(3) Uani 1 1 d . . .
H34A H 0.4793 0.8049 0.7348 0.039 Uiso 1 1 calc R . .
H34B H 0.2825 0.7915 0.7196 0.039 Uiso 1 1 calc R . .
O39A O 0.2838(13) 1.1560(8) 0.8667(8) 0.0360(19) Uani 1 1 d . . .
H39A H 0.2541 1.2067 0.9028 0.043 Uiso 1 1 calc R . .
O38A O 0.2028(15) 1.0355(9) 1.0194(9) 0.051(3) Uani 1 1 d . . .
O1A O 0.7983(10) 0.5683(8) 0.8103(7) 0.0266(17) Uani 1 1 d . . .
O1 O 0.2132(16) 0.3347(13) 0.9477(11) 0.062(3) Uani 1 1 d . . .
Cu1A Cu 0.51523(11) 0.58813(9) 0.73136(8) 0.0203(3) Uani 1 1 d . . .
N11A N 0.6274(14) 0.4169(10) 0.7117(9) 0.022(2) Uani 1 1 d U . .
N22A N 0.6111(11) 0.6321(9) 0.5759(8) 0.0174(18) Uani 1 1 d . . .
O2 O 0.2470(17) 0.1788(12) 0.1828(12) 0.081(4) Uani 1 1 d . . .
O3 O 0.7839(16) 1.0444(10) 1.4404(11) 0.071(3) Uani 1 1 d . . .
C12B C 0.3483(13) 0.6852(11) 0.2100(9) 0.022(2) Uani 1 1 d . . .
H12B H 0.4045 0.6821 0.1427 0.026 Uiso 1 1 calc R . .
C13B C 0.261(2) 0.7986(13) 0.2237(12) 0.043(3) Uani 1 1 d . . .
H13B H 0.2530 0.8684 0.1685 0.052 Uiso 1 1 calc R . .
C14B C 0.1795(16) 0.8019(11) 0.3328(11) 0.028(3) Uani 1 1 d . . .
H14B H 0.1215 0.8753 0.3496 0.034 Uiso 1 1 calc R . .
C15B C 0.1908(15) 0.6964(13) 0.4075(11) 0.027(3) Uani 1 1 d . . .
C16B C 0.1129(15) 0.6936(12) 0.5176(10) 0.026(2) Uani 1 1 d . . .
H16B H 0.0540 0.7649 0.5380 0.032 Uiso 1 1 calc R . .
C17B C 0.1308(15) 0.5747(13) 0.5945(11) 0.027(3) Uani 1 1 d . . .
H17B H 0.0860 0.5731 0.6648 0.032 Uiso 1 1 calc R . .
C18B C 0.2163(15) 0.4577(12) 0.5660(10) 0.026(3) Uani 1 1 d . . .
C19B C 0.2271(14) 0.3593(12) 0.6381(10) 0.023(2) Uani 1 1 d . . .
H19B H 0.1781 0.3553 0.7078 0.028 Uiso 1 1 calc R . .
C20B C 0.332(2) 0.2470(17) 0.5956(14) 0.049(4) Uani 1 1 d . . .
H20B H 0.3450 0.1698 0.6403 0.058 Uiso 1 1 calc R . .
C21B C 0.4079(16) 0.2617(13) 0.4880(10) 0.028(3) Uani 1 1 d . . .
H21B H 0.4711 0.1943 0.4627 0.034 Uiso 1 1 calc R . .
C23B C 0.2913(15) 0.4800(11) 0.4536(9) 0.018(2) Uani 1 1 d . . .
C24B C 0.2786(16) 0.5918(12) 0.3820(10) 0.028(3) Uani 1 1 d . . .
C32B C 0.721(2) 0.3849(13) 0.0989(12) 0.040(3) Uani 1 1 d . . .
C33B C 0.7463(16) 0.2544(9) 0.1575(9) 0.032(2) Uani 1 1 d . . .
H33B H 0.8801 0.2246 0.1880 0.038 Uiso 1 1 calc R . .
C35B C 0.720(2) 0.1685(14) 0.0882(13) 0.041(3) Uani 1 1 d . . .
H35C H 0.5857 0.1930 0.0610 0.049 Uiso 1 1 calc R . .
H35D H 0.8038 0.1778 0.0257 0.049 Uiso 1 1 calc R . .
C36B C 0.7647(16) 0.0401(9) 0.1456(8) 0.029(2) Uani 1 1 d . . .
H36C H 0.6746 0.0297 0.2050 0.034 Uiso 1 1 calc R . .
H36D H 0.8958 0.0168 0.1773 0.034 Uiso 1 1 calc R . .
C37B C 0.7522(18) -0.0437(12) 0.0755(12) 0.031(3) Uani 1 1 d . . .
O31B O 0.6255(11) 0.4696(7) 0.1365(6) 0.0226(17) Uani 1 1 d U . .
O32B O 0.8166(13) 0.4027(9) 0.0077(8) 0.035(2) Uani 1 1 d . . .
N34B N 0.6064(14) 0.2480(9) 0.2545(9) 0.021(2) Uani 1 1 d . . .
H34C H 0.6739 0.2042 0.3161 0.026 Uiso 1 1 calc R . .
H34D H 0.5142 0.2113 0.2433 0.026 Uiso 1 1 calc R . .
O39B O 0.7794(14) -0.1570(9) 0.1366(8) 0.042(2) Uani 1 1 d . . .
H39B H 0.7519 -0.1997 0.1003 0.050 Uiso 1 1 calc R . .
O38B O 0.7205(12) -0.0135(8) -0.0173(7) 0.0356(19) Uani 1 1 d . . .
O1B O 0.2094(12) 0.4161(8) 0.1812(7) 0.0294(18) Uani 1 1 d . . .
O4 O 0.7915(13) 0.6687(8) 0.0350(8) 0.035(2) Uani 1 1 d . . .
Cu1B Cu 0.48162(13) 0.41204(8) 0.26961(8) 0.0213(3) Uani 1 1 d . . .
N11B N 0.3626(12) 0.5788(10) 0.2812(8) 0.021(2) Uani 1 1 d . . .
N22B N 0.3876(15) 0.3724(11) 0.4244(10) 0.030(2) Uani 1 1 d . . .
N41 N -0.1192(16) -0.1440(11) -0.2958(10) 0.060(3) Uiso 1 1 d D . .
O42 O -0.2888(12) -0.1014(9) -0.3335(8) 0.052(2) Uiso 1 1 d D . .
O43 O 0.0065(12) -0.0867(9) -0.3402(8) 0.052(2) Uiso 1 1 d D . .
O44 O -0.061(2) -0.2381(12) -0.2193(11) 0.098(4) Uiso 1 1 d D . .
N45 N 0.263(2) 0.0326(19) -0.5753(15) 0.102(6) Uiso 1 1 d D . .
O46 O 0.429(2) 0.026(2) -0.6235(16) 0.135(6) Uiso 1 1 d D . .
O47 O 0.110(3) 0.083(3) -0.6367(19) 0.188(10) Uiso 1 1 d D . .
O48 O 0.257(4) 0.000(4) -0.4728(17) 0.270(19) Uiso 1 1 d D . .

loop_
_atom_site_aniso_label
_atom_site_aniso_U_11
_atom_site_aniso_U_22
_atom_site_aniso_U_33
_atom_site_aniso_U_23
_atom_site_aniso_U_13
_atom_site_aniso_U_12
C12A 0.041(6) 0.020(6) 0.031(7) -0.006(5) -0.010(5) -0.009(5)
C13A 0.015(3) 0.029(5) 0.015(4) -0.002(4) -0.001(3) -0.017(4)
C14A 0.022(5) 0.046(8) 0.038(8) -0.021(6) 0.006(5) -0.002(5)
C15A 0.021(5) 0.025(5) 0.024(5) -0.010(4) 0.000(4) -0.005(4)
C16A 0.021(4) 0.030(6) 0.032(6) -0.011(5) 0.011(4) -0.010(4)
C17A 0.022(4) 0.058(8) 0.009(5) -0.005(5) 0.001(4) -0.015(5)
C18A 0.029(5) 0.032(6) 0.027(6) -0.015(5) 0.013(4) -0.010(5)
C19A 0.030(5) 0.054(8) 0.023(6) -0.004(6) -0.001(4) -0.017(6)
C20A 0.023(4) 0.033(6) 0.014(5) 0.002(4) 0.015(4) -0.012(4)
C21A 0.026(5) 0.027(6) 0.020(5) -0.001(4) 0.015(4) -0.010(4)
C23A 0.016(4) 0.020(4) 0.007(4) 0.000(3) 0.004(3) -0.006(3)
C24A 0.008(3) 0.026(5) 0.016(4) -0.004(4) -0.005(3) -0.010(3)
C32A 0.023(5) 0.024(5) 0.012(4) -0.001(4) 0.006(3) -0.002(4)
C33A 0.019(4) 0.030(5) 0.032(5) -0.002(4) 0.002(4) 0.004(4)
C35A 0.020(4) 0.019(5) 0.019(5) -0.003(4) 0.006(4) -0.008(4)
C36A 0.054(7) 0.039(6) 0.034(6) -0.009(5) 0.022(6) -0.021(6)
C37A 0.043(6) 0.034(7) 0.022(6) 0.002(5) 0.009(5) -0.015(5)
O31A 0.020(3) 0.022(4) 0.024(4) -0.012(3) -0.003(3) 0.002(3)
O32A 0.036(4) 0.019(4) 0.020(4) -0.001(3) 0.008(3) -0.010(3)
N34A 0.046(6) 0.030(6) 0.016(5) -0.001(4) -0.002(4) -0.003(5)
O39A 0.050(5) 0.028(4) 0.032(4) -0.007(3) -0.001(4) -0.014(4)
O38A 0.070(6) 0.034(5) 0.043(5) -0.011(4) 0.024(5) -0.001(5)
O1A 0.021(3) 0.033(4) 0.027(4) -0.009(3) 0.011(3) -0.008(3)
O1 0.050(6) 0.079(9) 0.055(7) -0.018(7) 0.010(5) -0.011(6)
Cu1A 0.0050(4) 0.0311(7) 0.0201(6) 0.0005(5) 0.0057(4) -0.0033(4)
N11A 0.022(2) 0.022(2) 0.021(2) -0.0049(11) 0.0001(10) -0.0054(11)
N22A 0.012(3) 0.026(5) 0.013(4) -0.001(4) -0.002(3) -0.005(3)
O2 0.074(7) 0.073(8) 0.095(10) -0.019(7) -0.002(7) -0.018(6)
O3 0.073(7) 0.051(6) 0.086(8) -0.028(6) -0.016(6) 0.003(5)
C12B 0.015(4) 0.030(6) 0.014(5) 0.000(4) 0.012(3) -0.001(4)
C13B 0.061(8) 0.027(6) 0.033(7) -0.011(5) 0.017(6) 0.004(6)
C14B 0.026(5) 0.020(5) 0.038(7) -0.004(5) 0.005(5) -0.010(4)
C15B 0.017(4) 0.041(7) 0.024(6) -0.011(5) 0.011(4) -0.010(5)
C16B 0.022(4) 0.034(6) 0.024(5) -0.006(4) 0.004(4) -0.011(4)
C17B 0.022(4) 0.045(7) 0.025(6) -0.024(5) 0.012(4) -0.016(5)
C18B 0.020(4) 0.045(7) 0.016(5) 0.000(5) 0.001(4) -0.022(5)
C19B 0.020(4) 0.037(6) 0.015(5) -0.004(4) 0.004(3) -0.013(4)
C20B 0.055(8) 0.051(9) 0.038(8) 0.007(7) -0.010(6) -0.024(7)
C21B 0.026(5) 0.038(7) 0.021(6) -0.003(5) -0.002(4) -0.015(5)
C23B 0.017(4) 0.028(5) 0.012(4) -0.005(4) 0.007(3) -0.011(4)
C24B 0.027(5) 0.031(6) 0.017(5) 0.001(4) 0.009(4) 0.002(5)
C32B 0.050(7) 0.033(7) 0.033(7) -0.001(5) 0.014(6) -0.014(6)
C33B 0.035(5) 0.024(5) 0.029(5) 0.001(4) 0.008(4) -0.002(4)
C35B 0.040(6) 0.047(8) 0.036(8) -0.015(7) 0.010(5) -0.006(6)
C36B 0.035(5) 0.027(5) 0.022(5) -0.004(4) 0.007(4) -0.006(4)
C37B 0.040(6) 0.025(6) 0.032(7) -0.009(5) 0.004(5) -0.012(5)
O31B 0.033(3) 0.022(4) 0.014(4) 0.001(3) 0.014(3) -0.014(3)
O32B 0.037(4) 0.039(5) 0.029(5) -0.011(4) 0.010(4) -0.007(4)
N34B 0.029(4) 0.017(5) 0.021(5) -0.005(4) 0.013(3) -0.012(4)
O39B 0.058(6) 0.033(4) 0.036(5) -0.011(4) -0.007(4) -0.012(4)
O38B 0.042(4) 0.037(5) 0.031(4) -0.008(4) 0.001(3) -0.016(4)
O1B 0.047(4) 0.028(4) 0.015(4) -0.006(3) -0.002(3) -0.012(3)
O4 0.042(5) 0.024(4) 0.037(5) -0.006(3) 0.003(4) -0.007(4)
Cu1B 0.0454(7) 0.0122(5) 0.0084(5) -0.0025(4) 0.0101(5) -0.0124(5)
N11B 0.016(3) 0.031(5) 0.015(4) -0.007(3) 0.004(3) -0.005(3)
N22B 0.031(5) 0.032(6) 0.027(6) 0.001(5) 0.008(4) -0.017(5)

loop_
_atom_type_symbol
_atom_type_description
_atom_type_scat_dispersion_real
_atom_type_scat_dispersion_imag
_atom_type_scat_source
C C 0.0033 0.0016 'International Tables Vol C Tables 4.2.6.8 and 6.1.1.4'
H H 0.0000 0.0000 'International Tables Vol C Tables 4.2.6.8 and 6.1.1.4'
O O 0.0106 0.0060 'International Tables Vol C Tables 4.2.6.8 and 6.1.1.4'
Cu Cu 0.3201 1.2651 'International Tables Vol C Tables 4.2.6.8 and 6.1.1.4'
N N 0.0061 0.0033 'International Tables Vol C Tables 4.2.6.8 and 6.1.1.4'

loop_
_geom_angle_atom_site_label_1
_geom_angle_atom_site_label_2
_geom_angle_atom_site_label_3
_geom_angle
_geom_angle_site_symmetry_1
_geom_angle_site_symmetry_3
_geom_angle_publ_flag
N11A C12A C13A 118.9(12) . . ?
N11A C12A H12A 120.5 . . ?
C13A C12A H12A 120.5 . . ?
C14A C13A C12A 118.2(11) . . ?
C14A C13A H13A 120.9 . . ?
C12A C13A H13A 120.9 . . ?
C13A C14A C15A 123.2(12) . . ?
C13A C14A H14A 118.4 . . ?
C15A C14A H14A 118.4 . . ?
C14A C15A C16A 129.4(11) . . ?
C14A C15A C24A 114.6(11) . . ?
C16A C15A C24A 115.9(11) . . ?
C17A C16A C15A 131.4(13) . . ?
C17A C16A H16A 114.3 . . ?
C15A C16A H16A 114.3 . . ?
C16A C17A C18A 113.4(11) . . ?
C16A C17A H17A 123.3 . . ?
C18A C17A H17A 123.3 . . ?
C23A C18A C17A 125.6(12) . . ?
C23A C18A C19A 106.8(11) . . ?
C17A C18A C19A 127.5(11) . . ?
C20A C19A C18A 123.4(12) . . ?
C20A C19A H19A 118.3 . . ?
C18A C19A H19A 118.3 . . ?
C19A C20A C21A 120.2(12) . . ?
C19A C20A H20A 119.9 . . ?
C21A C20A H20A 119.9 . . ?
N22A C21A C20A 126.0(12) . . ?
N22A C21A H21A 117.0 . . ?
C20A C21A H21A 117.0 . . ?
N22A C23A C18A 132.6(10) . . ?
N22A C23A C24A 111.3(9) . . ?
C18A C23A C24A 115.4(10) . . ?
N11A C24A C15A 120.4(10) . . ?
N11A C24A C23A 121.3(10) . . ?
C15A C24A C23A 118.2(10) . . ?
O32A C32A O31A 123.3(11) . . ?
O32A C32A C33A 125.9(10) . . ?
O31A C32A C33A 110.6(9) . . ?
N34A C33A C35A 115.6(9) . . ?
N34A C33A C32A 111.5(10) . . ?
C35A C33A C32A 109.0(8) . . ?
N34A C33A H33A 106.7 . . ?
C35A C33A H33A 106.7 . . ?
C32A C33A H33A 106.7 . . ?
C33A C35A C36A 106.8(9) . . ?
C33A C35A H35A 110.4 . . ?
C36A C35A H35A 110.4 . . ?
C33A C35A H35B 110.4 . . ?
C36A C35A H35B 110.4 . . ?
H35A C35A H35B 108.6 . . ?
C37A C36A C35A 111.6(9) . . ?
C37A C36A H36A 109.3 . . ?
C35A C36A H36A 109.3 . . ?
C37A C36A H36B 109.3 . . ?
C35A C36A H36B 109.3 . . ?
H36A C36A H36B 108.0 . . ?
O38A C37A O39A 123.7(13) . . ?
O38A C37A C36A 125.8(12) . . ?
O39A C37A C36A 110.3(10) . . ?
C32A O31A Cu1A 115.6(7) . . ?
C33A N34A Cu1A 104.7(8) . . ?
C33A N34A H34A 110.8 . . ?
Cu1A N34A H34A 110.8 . . ?
C33A N34A H34B 110.8 . . ?
Cu1A N34A H34B 110.8 . . ?
H34A N34A H34B 108.9 . . ?
C37A O39A H39A 109.5 . . ?
O31A Cu1A N11A 94.9(4) . . ?
O31A Cu1A N22A 162.5(3) . . ?
N11A Cu1A N22A 81.5(4) . . ?
O31A Cu1A N34A 82.8(4) . . ?
N11A Cu1A N34A 177.7(5) . . ?
N22A Cu1A N34A 100.7(4) . . ?
O31A Cu1A O1A 101.8(3) . . ?
N11A Cu1A O1A 86.6(4) . . ?
N22A Cu1A O1A 95.1(3) . . ?
N34A Cu1A O1A 93.8(4) . . ?
C12A N11A C24A 124.6(11) . . ?
C12A N11A Cu1A 125.4(9) . . ?
C24A N11A Cu1A 109.7(8) . . ?
C21A N22A C23A 110.5(10) . . ?
C21A N22A Cu1A 133.7(8) . . ?
C23A N22A Cu1A 115.5(7) . . ?
N11B C12B C13B 128.0(11) . . ?
N11B C12B H12B 116.0 . . ?
C13B C12B H12B 116.0 . . ?
C12B C13B C14B 115.1(12) . . ?
C12B C13B H13B 122.4 . . ?
C14B C13B H13B 122.4 . . ?
C15B C14B C13B 118.9(12) . . ?
C15B C14B H14B 120.5 . . ?
C13B C14B H14B 120.5 . . ?
C14B C15B C24B 119.3(12) . . ?
C14B C15B C16B 121.5(12) . . ?
C24B C15B C16B 119.1(12) . . ?
C15B C16B C17B 118.2(11) . . ?
C15B C16B H16B 120.9 . . ?
C17B C16B H16B 120.9 . . ?
C18B C17B C16B 123.6(10) . . ?
C18B C17B H17B 118.2 . . ?
C16B C17B H17B 118.2 . . ?
C19B C18B C17B 119.3(11) . . ?
C19B C18B C23B 130.8(13) . . ?
C17B C18B C23B 109.7(10) . . ?
C18B C19B C20B 111.9(12) . . ?
C18B C19B H19B 124.1 . . ?
C20B C19B H19B 124.1 . . ?
C21B C20B C19B 120.3(13) . . ?
C21B C20B H20B 119.8 . . ?
C19B C20B H20B 119.8 . . ?
N22B C21B C20B 119.5(14) . . ?
N22B C21B H21B 120.2 . . ?
C20B C21B H21B 120.2 . . ?
C24B C23B N22B 120.8(10) . . ?
C24B C23B C18B 126.6(11) . . ?
N22B C23B C18B 112.6(10) . . ?
C15B C24B C23B 122.5(11) . . ?
C15B C24B N11B 126.2(12) . . ?
C23B C24B N11B 111.3(11) . . ?
O31B C32B O32B 122.4(13) . . ?
O31B C32B C33B 122.7(12) . . ?
O32B C32B C33B 114.7(12) . . ?
C32B C33B C35B 116.5(11) . . ?
C32B C33B N34B 108.4(9) . . ?
C35B C33B N34B 110.2(9) . . ?
C32B C33B H33B 107.1 . . ?
C35B C33B H33B 107.1 . . ?
N34B C33B H33B 107.1 . . ?
C36B C35B C33B 114.9(12) . . ?
C36B C35B H35C 108.5 . . ?
C33B C35B H35C 108.5 . . ?
C36B C35B H35D 108.5 . . ?
C33B C35B H35D 108.5 . . ?
H35C C35B H35D 107.5 . . ?
C35B C36B C37B 114.5(11) . . ?
C35B C36B H36C 108.6 . . ?
C37B C36B H36C 108.6 . . ?
C35B C36B H36D 108.6 . . ?
C37B C36B H36D 108.6 . . ?
H36C C36B H36D 107.6 . . ?
O38B C37B O39B 125.5(13) . . ?
O38B C37B C36B 124.4(12) . . ?
O39B C37B C36B 110.1(11) . . ?
C32B O31B Cu1B 112.2(8) . . ?
C33B N34B Cu1B 109.7(7) . . ?
C33B N34B H34C 109.7 . . ?
Cu1B N34B H34C 109.7 . . ?
C33B N34B H34D 109.7 . . ?
Cu1B N34B H34D 109.7 . . ?
H34C N34B H34D 108.2 . . ?
C37B O39B H39B 109.5 . . ?
N34B Cu1B N11B 178.1(4) . . ?
N34B Cu1B O31B 86.2(4) . . ?
N11B Cu1B O31B 92.0(4) . . ?
N34B Cu1B N22B 99.7(4) . . ?
N11B Cu1B N22B 82.0(5) . . ?
O31B Cu1B N22B 163.9(4) . . ?
N34B Cu1B O1B 91.5(4) . . ?
N11B Cu1B O1B 89.1(4) . . ?
O31B Cu1B O1B 96.1(3) . . ?
N22B Cu1B O1B 98.7(4) . . ?
C12B N11B C24B 112.4(10) . . ?
C12B N11B Cu1B 131.3(8) . . ?
C24B N11B Cu1B 116.3(9) . . ?
C21B N22B C23B 124.9(11) . . ?
C21B N22B Cu1B 125.5(10) . . ?
C23B N22B Cu1B 109.6(8) . . ?
O42 N41 O44 126.0(12) . . ?
O42 N41 O43 115.7(11) . . ?
O44 N41 O43 118.3(11) . . ?
O48 N45 O47 123.0(17) . . ?
O48 N45 O46 120.7(17) . . ?
O47 N45 O46 116.0(16) . . ?

loop_
_geom_bond_atom_site_label_1
_geom_bond_atom_site_label_2
_geom_bond_distance
_geom_bond_site_symmetry_2
_geom_bond_publ_flag
C12A N11A 1.268(16) . ?
C12A C13A 1.463(16) . ?
C12A H12A 0.9300 . ?
C13A C14A 1.351(17) . ?
C13A H13A 0.9300 . ?
C14A C15A 1.412(19) . ?
C14A H14A 0.9300 . ?
C15A C16A 1.439(17) . ?
C15A C24A 1.436(16) . ?
C16A C17A 1.169(18) . ?
C16A H16A 0.9300 . ?
C17A C18A 1.487(19) . ?
C17A H17A 0.9300 . ?
C18A C23A 1.379(15) . ?
C18A C19A 1.53(2) . ?
C19A C20A 1.229(19) . ?
C19A H19A 0.9300 . ?
C20A C21A 1.382(15) . ?
C20A H20A 0.9300 . ?
C21A N22A 1.334(15) . ?
C21A H21A 0.9300 . ?
C23A N22A 1.356(14) . ?
C23A C24A 1.458(14) . ?
C24A N11A 1.365(15) . ?
C32A O32A 1.229(13) . ?
C32A O31A 1.367(13) . ?
C32A C33A 1.561(16) . ?
C33A N34A 1.448(15) . ?
C33A C35A 1.495(14) . ?
C33A H33A 0.9800 . ?
C35A C36A 1.582(15) . ?
C35A H35A 0.9700 . ?
C35A H35B 0.9700 . ?
C36A C37A 1.527(18) . ?
C36A H36A 0.9700 . ?
C36A H36B 0.9700 . ?
C37A O38A 1.229(16) . ?
C37A O39A 1.320(15) . ?
O31A Cu1A 1.978(9) . ?
N34A Cu1A 2.047(12) . ?
N34A H34A 0.9000 . ?
N34A H34B 0.9000 . ?
O39A H39A 0.8200 . ?
O1A Cu1A 2.205(8) . ?
Cu1A N11A 2.043(10) . ?
Cu1A N22A 2.043(9) . ?
C12B N11B 1.335(15) . ?
C12B C13B 1.372(17) . ?
C12B H12B 0.9300 . ?
C13B C14B 1.480(18) . ?
C13B H13B 0.9300 . ?
C14B C15B 1.350(18) . ?
C14B H14B 0.9300 . ?
C15B C24B 1.341(18) . ?
C15B C16B 1.473(17) . ?
C16B C17B 1.475(19) . ?
C16B H16B 0.9300 . ?
C17B C18B 1.482(18) . ?
C17B H17B 0.9300 . ?
C18B C19B 1.274(17) . ?
C18B C23B 1.484(15) . ?
C19B C20B 1.55(2) . ?
C19B H19B 0.9300 . ?
C20B C21B 1.43(2) . ?
C20B H20B 0.9300 . ?
C21B N22B 1.329(17) . ?
C21B H21B 0.9300 . ?
C23B C24B 1.388(17) . ?
C23B N22B 1.406(16) . ?
C24B N11B 1.411(14) . ?
C32B O31B 1.242(16) . ?
C32B O32B 1.314(16) . ?
C32B C33B 1.501(17) . ?
C33B C35B 1.539(19) . ?
C33B N34B 1.545(13) . ?
C33B H33B 0.9800 . ?
C35B C36B 1.467(19) . ?
C35B H35C 0.9700 . ?
C35B H35D 0.9700 . ?
C36B C37B 1.499(16) . ?
C36B H36C 0.9700 . ?
C36B H36D 0.9700 . ?
C37B O38B 1.155(17) . ?
C37B O39B 1.338(16) . ?
O31B Cu1B 1.996(7) . ?
N34B Cu1B 1.962(10) . ?
N34B H34C 0.9000 . ?
N34B H34D 0.9000 . ?
O39B H39B 0.8200 . ?
O1B Cu1B 2.248(8) . ?
Cu1B N11B 1.969(11) . ?
Cu1B N22B 2.027(11) . ?
N41 O42 1.240(12) . ?
N41 O44 1.268(13) . ?
N41 O43 1.280(12) . ?
N45 O48 1.263(16) . ?
N45 O47 1.282(15) . ?
N45 O46 1.294(15) . ?
